data_1546847
loop_
_publ_author_name
'Wu, Xiang-Wen'
'Pan, Feng'
'Zhang, Dong'
'Jin, Guo-Xia'
'Ma, Jian-Ping'

_publ_section_title
;
 Self-assembly of new M( <scp>ii</scp> ) coordination polymers based on
 asymmetric 1,3,4-oxadiazole-containing ligands: effect of counterions and
 magnetic properties
;
_journal_issue 39
_journal_name_full CrystEngComm
_journal_page_first 5864
_journal_page_last 5872
_journal_paper_doi 10.1039/C7CE01379E
_journal_volume 19
_journal_year 2017
_chemical_formula_moiety '0.5(C64 H40 Cd2 N16 O4), Cl O3, Cl O4'
_chemical_formula_sum 'C32 H20 Cd Cl2 N8 O9'
_chemical_formula_weight 843.86
_chemical_name_systematic
;
 ? 
;
_space_group_crystal_system monoclinic
_space_group_IT_number 15
_space_group_name_Hall '-C 2yc'
_space_group_name_H-M_alt 'C 1 2/c 1'
_symmetry_space_group_name_Hall '-C 2yc'
_symmetry_space_group_name_H-M 'C 1 2/c 1'
_atom_sites_solution_hydrogens geom
_atom_sites_solution_primary iterative
_atom_sites_solution_secondary difmap
_audit_creation_date 2017-08-20
_audit_creation_method
;
Olex2 1.2
(compiled 2017.08.10 svn.r3458 for OlexSys, GUI svn.r5381)
;
_audit_update_record
;
2017-08-22 deposited with the CCDC.
2017-08-25 downloaded from the CCDC.
;
_cell_angle_alpha 90.00
_cell_angle_beta 145.631(6)
_cell_angle_gamma 90.00
_cell_formula_units_Z 4
_cell_length_a 26.783(3)
_cell_length_b 10.9091(10)
_cell_length_c 28.532(4)
_cell_measurement_reflns_used 2115
_cell_measurement_temperature 103(4)
_cell_measurement_theta_max 24.8410
_cell_measurement_theta_min 3.5890
_cell_volume 4706.1(12)
_computing_cell_refinement
;
CrysAlisPro, Agilent Technologies,
Version 1.171.36.32 (release 02-08-2013 CrysAlis171 .NET)
(compiled Aug  2 2013,16:46:58)
;
_computing_data_collection
;
CrysAlisPro, Agilent Technologies,
Version 1.171.36.32 (release 02-08-2013 CrysAlis171 .NET)
(compiled Aug  2 2013,16:46:58)
;
_computing_data_reduction
;
CrysAlisPro, Agilent Technologies,
Version 1.171.36.32 (release 02-08-2013 CrysAlis171 .NET)
(compiled Aug  2 2013,16:46:58)
;
_computing_molecular_graphics 'Olex2 (Dolomanov et al., 2009)'
_computing_publication_material 'Olex2 (Dolomanov et al., 2009)'
_computing_structure_refinement 'olex2.refine (Bourhis et al., 2015)'
_computing_structure_solution
;
Superflip (Palatinus & Chapuis, 2007;Palatinus & van der Lee, 2008;
Palatinus et al., 2012)
;
_diffrn_ambient_temperature 103(4)
_diffrn_detector_area_resol_mean 16.0793
_diffrn_measured_fraction_theta_full 0.998
_diffrn_measured_fraction_theta_max 0.998
_diffrn_measurement_details
;
#__ type_ start__ end____ width___ exp.time_
  1 omega  -12.00   88.00   1.0000    5.0000
omega____ theta____ kappa____ phi______ frames
    -       18.1887   77.0000  150.0000 100

#__ type_ start__ end____ width___ exp.time_
  2 omega  -42.00   22.00   1.0000    5.0000
omega____ theta____ kappa____ phi______ frames
    -       18.1887  -57.0000  -90.0000 64

#__ type_ start__ end____ width___ exp.time_
  3 omega   -1.00   69.00   1.0000    5.0000
omega____ theta____ kappa____ phi______ frames
    -       18.1887   37.0000  -90.0000 70

#__ type_ start__ end____ width___ exp.time_
  4 omega  -73.00  -47.00   1.0000    5.0000
omega____ theta____ kappa____ phi______ frames
    -      -18.3450  120.0000  176.0000 26
;
_diffrn_measurement_device_type 'SuperNova, Dual, Cu at zero, Eos'
_diffrn_measurement_method '\w scans'
_diffrn_orient_matrix_UB_11 -0.0189337000
_diffrn_orient_matrix_UB_12 -0.0016003000
_diffrn_orient_matrix_UB_13 -0.0369348000
_diffrn_orient_matrix_UB_21 0.0189865000
_diffrn_orient_matrix_UB_22 -0.0119791000
_diffrn_orient_matrix_UB_23 -0.0235511000
_diffrn_orient_matrix_UB_31 -0.0031131000
_diffrn_orient_matrix_UB_32 -0.0638222000
_diffrn_orient_matrix_UB_33 0.0053241000
_diffrn_radiation_monochromator mirror
_diffrn_radiation_type MoK\a
_diffrn_radiation_wavelength 0.71073
_diffrn_reflns_av_R_equivalents 0.0576
_diffrn_reflns_av_unetI/netI 0.0924
_diffrn_reflns_limit_h_max 33
_diffrn_reflns_limit_h_min -21
_diffrn_reflns_limit_k_max 13
_diffrn_reflns_limit_k_min -13
_diffrn_reflns_limit_l_max 26
_diffrn_reflns_limit_l_min -35
_diffrn_reflns_number 11075
_diffrn_reflns_theta_full 26.37
_diffrn_reflns_theta_max 26.37
_diffrn_reflns_theta_min 2.98
_diffrn_source 'SuperNova (Mo) X-ray Source'
_exptl_absorpt_coefficient_mu 0.626
_exptl_absorpt_correction_T_max 1.00000
_exptl_absorpt_correction_T_min 0.42604
_exptl_absorpt_correction_type multi-scan
_exptl_absorpt_process_details
;
CrysAlisPro, Agilent Technologies,
Version 1.171.36.32 (release 02-08-2013 CrysAlis171 .NET)
(compiled Aug  2 2013,16:46:58)
Empirical absorption correction using spherical harmonics,
 implemented in SCALE3 ABSPACK scaling algorithm.
;
_exptl_crystal_colour 'clear light colourless'
_exptl_crystal_density_diffrn 1.191
_exptl_crystal_density_method 'not measured'
_exptl_crystal_description plate
_exptl_crystal_F_000 1688
_exptl_crystal_size_max 0.19
_exptl_crystal_size_mid 0.17
_exptl_crystal_size_min 0.02
_refine_diff_density_max 2.901
_refine_diff_density_min -2.007
_refine_diff_density_rms 0.213
_refine_ls_extinction_method none
_refine_ls_goodness_of_fit_ref 1.173
_refine_ls_hydrogen_treatment constr
_refine_ls_matrix_type full
_refine_ls_number_parameters 258
_refine_ls_number_reflns 4811
_refine_ls_number_restraints 45
_refine_ls_restrained_S_all 1.200
_refine_ls_R_factor_all 0.1372
_refine_ls_R_factor_gt 0.1049
_refine_ls_shift/su_max 0.001
_refine_ls_shift/su_mean 0.000
_refine_ls_structure_factor_coef Fsqd
_refine_ls_weighting_details 'calc w=1/[\s^2^(Fo^2^)+(0.2000P)^2^+0.0000P] where P=(Fo^2^+2Fc^2^)/3'
_refine_ls_weighting_scheme calc
_refine_ls_wR_factor_gt 0.3075
_refine_ls_wR_factor_ref 0.3391
_reflns_number_gt 3055
_reflns_number_total 4811
_reflns_threshold_expression >2sigma(I)
_cod_data_source_file c7ce01379e2.cif
_cod_data_source_block exp_180
_cod_original_cell_volume 4706.1(9)
_cod_database_code 1546847
_chemical_oxdiff_formula 'C1 H1 N1 O1 Cd1'
_reflns_odcompleteness_completeness 99.76
_reflns_odcompleteness_iscentric 1
_reflns_odcompleteness_theta 26.32
_olex2_refinement_description
;
1. Fixed Uiso
 At 1.2 times of:
  All C(H) groups
2. Restrained distances
 O4-O5 \\sim O4-O6 \\sim O4-O7 \\sim O5-O6 \\sim O5-O7 \\sim O6-O7
 with sigma of 0.01
 Cl2-O4 \\sim Cl2-O5 \\sim Cl2-O6 \\sim Cl2-O7
 with sigma of 0.01
3. Uiso/Uaniso restraints and constraints
Uanis(O4) \\sim Ueq, Uanis(O5) \\sim Ueq, Uanis(O6) \\sim Ueq, Uanis(O7) \\sim
Ueq: with sigma of 0.002 and sigma for terminal atoms of 0.004
Uanis(O7) = Uanis(O4)
4. Others
 Fixed Sof: Cl2(0.5) O3(0.5) O4(0.5) O5(0.5) O6(0.5) O7(0.5)
5.a Aromatic/amide H refined with riding coordinates:
 C1(H1), C2(H2), C3(H3), C4(H4), C8(H8), C9(H9), C13(H13), C14(H14), C15(H15),
 C16(H16)
;
_olex2_submission_special_instructions 'No special instructions were received'

loop_
_space_group_symop_id
_space_group_symop_operation_xyz
1 'x, y, z'
2 '-x, y, -z+1/2'
3 'x+1/2, y+1/2, z'
4 '-x+1/2, y+1/2, -z+1/2'
5 '-x, -y, -z'
6 'x, -y, z-1/2'
7 '-x+1/2, -y+1/2, -z'
8 'x+1/2, -y+1/2, z-1/2'

loop_
_atom_site_label
_atom_site_type_symbol
_atom_site_fract_x
_atom_site_fract_y
_atom_site_fract_z
_atom_site_U_iso_or_equiv
_atom_site_adp_type
_atom_site_occupancy
_atom_site_calc_flag
_atom_site_site_symmetry_order
_atom_site_refinement_flags_posn
_atom_site_refinement_flags_adp
_atom_site_refinement_flags_occupancy
C1 C -0.1764(5) 0.1132(7) -0.0609(5) 0.0320(18) Uani 1 d 1 . . .
H1 H -0.1752 0.0487 -0.0813 0.038 Uiso 1 calc 1 R . .
C2 C -0.2532(6) 0.1428(8) -0.0992(6) 0.041(2) Uani 1 d 1 . . .
H2 H -0.3039 0.0979 -0.1452 0.049 Uiso 1 calc 1 R . .
C3 C -0.2573(7) 0.2396(9) -0.0708(7) 0.051(3) Uani 1 d 1 . . .
H3 H -0.3112 0.2607 -0.0990 0.062 Uiso 1 calc 1 R . .
C4 C -0.1835(6) 0.3034(8) -0.0024(7) 0.047(2) Uani 1 d 1 . . .
H4 H -0.1867 0.3655 0.0174 0.057 Uiso 1 calc 1 R . .
C5 C -0.1024(6) 0.2773(7) 0.0389(6) 0.037(2) Uani 1 d 1 . . .
C6 C -0.0993(5) 0.1770(7) 0.0081(5) 0.0316(18) Uani 1 d 1 . . .
C7 C 0.0498(6) 0.2183(8) 0.1123(6) 0.037(2) Uani 1 d 1 . . .
C8 C 0.0524(7) 0.3105(9) 0.1473(6) 0.048(2) Uani 1 d 1 . . .
H8 H 0.1046 0.3516 0.1948 0.058 Uiso 1 calc 1 R . .
C9 C -0.0242(7) 0.3386(10) 0.1097(7) 0.056(3) Uani 1 d 1 . . .
H9 H -0.0247 0.4007 0.1317 0.067 Uiso 1 calc 1 R . .
C10 C 0.1300(5) 0.1819(7) 0.1491(5) 0.0289(17) Uani 1 d 1 . . .
C11 C 0.2618(5) 0.1853(7) 0.2281(5) 0.0352(19) Uani 1 d 1 . . .
C12 C 0.3544(5) 0.2301(7) 0.2977(5) 0.040(2) Uani 1 d 1 . . .
C13 C 0.4114(6) 0.1926(8) 0.3071(6) 0.047(2) Uani 1 d 1 . . .
H13 H 0.3924 0.1392 0.2691 0.057 Uiso 1 calc 1 R . .
C14 C 0.4965(6) 0.2352(9) 0.3735(6) 0.050(3) Uani 1 d 1 . . .
H14 H 0.5370 0.2091 0.3825 0.060 Uiso 1 calc 1 R . .
C15 C 0.5212(6) 0.3181(8) 0.4271(6) 0.047(2) Uani 1 d 1 . . .
H15 H 0.5788 0.3482 0.4710 0.056 Uiso 1 calc 1 R . .
C16 C 0.3840(5) 0.3124(7) 0.3546(5) 0.0304(18) Uani 1 d 1 . . .
H16 H 0.3448 0.3371 0.3475 0.037 Uiso 1 calc 1 R . .
Cd1 Cd 0.0000 0.0000 0.0000 0.0256(4) Uani 1 d 2 S T P
Cl1 Cl 0.0000 0.4981(3) 0.2500 0.0621(13) Uani 1 d 2 S T P
Cl2 Cl 0.1792(6) 0.4903(4) 0.1271(5) 0.083(2) Uani 0.50 d 1 D . .
N1 N 0.2254(4) 0.1025(6) 0.1752(4) 0.0413(18) Uani 1 d 1 . . .
N2 N 0.1378(4) 0.0989(6) 0.1223(4) 0.0353(16) Uani 1 d 1 . . .
N3 N -0.0218(4) 0.1508(6) 0.0457(4) 0.0341(16) Uani 1 d 1 . . .
N4 N 0.4671(4) 0.3579(6) 0.4195(4) 0.0320(16) Uani 1 d 1 . . .
O1 O 0.2078(4) 0.2370(5) 0.2180(4) 0.0360(14) Uani 1 d 1 . . .
O2 O 0.0342(9) 0.5521(14) 0.2382(9) 0.135(5) Uani 1 d 1 . . .
O3 O 0.0616(13) 0.4001(14) 0.3078(15) 0.111(8) Uani 0.50 d 1 . . .
O4 O 0.1413(10) 0.6000(13) 0.0811(10) 0.088(4) Uani 0.50 d 1 D U .
O5 O 0.2744(11) 0.4952(14) 0.1950(12) 0.186(17) Uani 0.50 d 1 D U .
O6 O 0.1458(10) 0.3821(12) 0.0790(9) 0.083(5) Uani 0.50 d 1 D U .
O7 O 0.1627(13) 0.4846(10) 0.1646(12) 0.088(4) Uani 0.50 d 1 D U .

loop_
_atom_site_aniso_label
_atom_site_aniso_U_11
_atom_site_aniso_U_22
_atom_site_aniso_U_33
_atom_site_aniso_U_23
_atom_site_aniso_U_13
_atom_site_aniso_U_12
C1 0.029(4) 0.029(4) 0.024(4) -0.004(3) 0.019(4) 0.002(3)
C2 0.040(5) 0.042(5) 0.045(5) -0.002(4) 0.036(5) 0.000(4)
C3 0.058(6) 0.050(6) 0.065(7) 0.001(5) 0.055(6) 0.004(5)
C4 0.063(6) 0.043(5) 0.066(7) -0.014(5) 0.059(6) -0.009(4)
C5 0.050(5) 0.028(4) 0.047(5) -0.008(4) 0.043(5) -0.009(4)
C6 0.034(4) 0.029(4) 0.031(4) 0.004(3) 0.027(4) 0.004(3)
C7 0.043(5) 0.031(4) 0.036(5) -0.015(4) 0.032(5) -0.007(4)
C8 0.047(6) 0.044(6) 0.047(6) -0.015(5) 0.038(5) -0.010(4)
C9 0.068(7) 0.056(7) 0.069(7) -0.021(5) 0.062(7) -0.014(5)
C10 0.027(4) 0.024(4) 0.019(4) -0.004(3) 0.016(4) -0.003(3)
C11 0.027(4) 0.031(4) 0.029(4) -0.006(4) 0.020(4) -0.006(3)
C12 0.032(5) 0.024(4) 0.031(5) 0.001(4) 0.020(4) 0.002(3)
C13 0.048(6) 0.038(5) 0.042(6) -0.020(4) 0.035(5) -0.013(4)
C14 0.038(5) 0.053(6) 0.053(7) -0.024(5) 0.036(6) -0.014(4)
C15 0.026(4) 0.045(6) 0.041(5) -0.013(4) 0.022(5) -0.015(4)
C16 0.033(4) 0.019(4) 0.021(4) -0.003(3) 0.018(4) -0.009(3)
Cd1 0.0211(5) 0.0153(5) 0.0148(5) -0.0006(3) 0.0099(4) 0.0009(2)
Cl1 0.042(2) 0.108(4) 0.051(2) 0.000 0.041(2) 0.000
Cl2 0.102(6) 0.033(3) 0.107(7) 0.027(3) 0.085(6) 0.026(3)
N1 0.025(4) 0.032(4) 0.033(4) -0.006(3) 0.017(3) -0.003(3)
N2 0.021(3) 0.028(4) 0.021(3) -0.002(3) 0.011(3) 0.001(3)
N3 0.030(4) 0.028(4) 0.027(4) -0.001(3) 0.020(3) 0.002(3)
N4 0.028(4) 0.031(4) 0.020(3) 0.005(3) 0.017(3) -0.003(3)
O1 0.032(3) 0.027(3) 0.029(3) -0.011(2) 0.021(3) -0.007(2)
O2 0.180(13) 0.186(10) 0.151(12) -0.075(11) 0.158(12) -0.083(11)
O3 0.159(17) 0.068(11) 0.22(2) 0.081(13) 0.177(19) 0.082(11)
O4 0.087(4) 0.086(4) 0.089(4) 0.0015(14) 0.073(4) -0.0001(14)
O5 0.186(17) 0.185(17) 0.186(17) 0.000(2) 0.153(14) -0.001(2)
O6 0.087(5) 0.084(5) 0.079(5) -0.002(2) 0.068(4) 0.002(2)
O7 0.087(4) 0.086(4) 0.089(4) 0.0015(14) 0.073(4) -0.0001(14)

loop_
_atom_type_symbol
_atom_type_description
_atom_type_scat_dispersion_real
_atom_type_scat_dispersion_imag
_atom_type_scat_source
C C 0.0033 0.0016 'International Tables Vol C Tables 4.2.6.8 and 6.1.1.4'
H H 0.0000 0.0000 'International Tables Vol C Tables 4.2.6.8 and 6.1.1.4'
Cd Cd -0.8075 1.2024 'International Tables Vol C Tables 4.2.6.8 and 6.1.1.4'
Cl Cl 0.1484 0.1585 'International Tables Vol C Tables 4.2.6.8 and 6.1.1.4'
N N 0.0061 0.0033 'International Tables Vol C Tables 4.2.6.8 and 6.1.1.4'
O O 0.0106 0.0060 'International Tables Vol C Tables 4.2.6.8 and 6.1.1.4'

loop_
_geom_angle_atom_site_label_1
_geom_angle_atom_site_label_2
_geom_angle_atom_site_label_3
_geom_angle
_geom_angle_site_symmetry_1
_geom_angle_site_symmetry_3
C2 C1 H1 119.3 . .
C2 C1 C6 121.3(8) . .
C6 C1 H1 119.3 . .
C1 C2 H2 119.6 . .
C1 C2 C3 120.8(8) . .
C3 C2 H2 119.6 . .
C2 C3 H3 119.8 . .
C4 C3 C2 120.5(8) . .
C4 C3 H3 119.8 . .
C3 C4 H4 119.6 . .
C3 C4 C5 120.9(8) . .
C5 C4 H4 119.6 . .
C4 C5 C6 118.0(8) . .
C9 C5 C4 123.8(8) . .
C9 C5 C6 118.2(8) . .
C1 C6 C5 118.5(7) . .
N3 C6 C1 121.9(7) . .
N3 C6 C5 119.5(7) . .
C8 C7 C10 120.8(8) . .
N3 C7 C8 125.6(8) . .
N3 C7 C10 113.6(7) . .
C7 C8 H8 121.4 . .
C9 C8 C7 117.1(9) . .
C9 C8 H8 121.4 . .
C5 C9 H9 119.1 . .
C8 C9 C5 121.7(9) . .
C8 C9 H9 119.1 . .
N2 C10 C7 128.0(7) . .
N2 C10 O1 111.1(7) . .
O1 C10 C7 120.8(7) . .
N1 C11 C12 128.1(7) . .
N1 C11 O1 114.2(7) . .
O1 C11 C12 117.6(7) . .
C13 C12 C11 121.5(8) . .
C13 C12 C16 119.4(8) . .
C16 C12 C11 119.1(8) . .
C12 C13 H13 120.6 . .
C14 C13 C12 118.9(9) . .
C14 C13 H13 120.6 . .
C13 C14 H14 120.7 . .
C13 C14 C15 118.7(8) . .
C15 C14 H14 120.7 . .
C14 C15 H15 117.9 . .
N4 C15 C14 124.2(8) . .
N4 C15 H15 117.9 . .
C12 C16 H16 118.5 . .
N4 C16 C12 123.0(8) . .
N4 C16 H16 118.5 . .
N2 Cd1 N2 180.0(10) . 5
N2 Cd1 N3 108.7(2) 5 .
N2 Cd1 N3 108.7(2) . 5
N2 Cd1 N3 71.3(2) 5 5
N2 Cd1 N3 71.3(2) . .
N3 Cd1 N3 180.0(2) 5 .
N4 Cd1 N2 89.4(2) 8_455 5
N4 Cd1 N2 89.4(2) 4_545 .
N4 Cd1 N2 90.6(2) 4_545 5
N4 Cd1 N2 90.6(2) 8_455 .
N4 Cd1 N3 89.1(2) 4_545 .
N4 Cd1 N3 89.1(2) 8_455 5
N4 Cd1 N3 90.9(2) 4_545 5
N4 Cd1 N3 90.9(2) 8_455 .
N4 Cd1 N4 180.0(5) 8_455 4_545
O2 Cl1 O2 128.1(13) . 2
O2 Cl1 O3 103.8(9) . .
O2 Cl1 O3 114.1(9) . 2
O2 Cl1 O3 114.1(9) 2 .
O2 Cl1 O3 103.8(9) 2 2
O3 Cl1 O3 84.7(18) 2 .
O4 Cl2 O5 109.6(6) . .
O4 Cl2 O6 114.1(6) . .
O4 Cl2 O7 107.3(5) . .
O5 Cl2 O7 106.5(6) . .
O6 Cl2 O5 109.3(6) . .
O6 Cl2 O7 109.7(5) . .
C11 N1 N2 105.0(6) . .
C10 N2 Cd1 111.4(5) . .
C10 N2 N1 106.7(6) . .
N1 N2 Cd1 141.8(5) . .
C6 N3 Cd1 126.7(5) . .
C7 N3 C6 117.7(7) . .
C7 N3 Cd1 115.5(5) . .
C15 N4 C16 115.9(8) . .
C15 N4 Cd1 126.3(6) . 4
C16 N4 Cd1 117.7(5) . 4
C11 O1 C10 102.8(6) . .

loop_
_geom_bond_atom_site_label_1
_geom_bond_atom_site_label_2
_geom_bond_distance
_geom_bond_site_symmetry_2
C1 H1 0.9300 .
C1 C2 1.348(10) .
C1 C6 1.384(11) .
C2 H2 0.9300 .
C2 C3 1.390(12) .
C3 H3 0.9300 .
C3 C4 1.354(14) .
C4 H4 0.9300 .
C4 C5 1.400(12) .
C5 C6 1.449(11) .
C5 C9 1.389(13) .
C6 N3 1.365(10) .
C7 C8 1.379(12) .
C7 C10 1.466(11) .
C7 N3 1.348(11) .
C8 H8 0.9300 .
C8 C9 1.348(13) .
C9 H9 0.9300 .
C10 N2 1.310(10) .
C10 O1 1.344(9) .
C11 C12 1.484(11) .
C11 N1 1.272(10) .
C11 O1 1.342(9) .
C12 C13 1.376(13) .
C12 C16 1.393(12) .
C13 H13 0.9300 .
C13 C14 1.369(13) .
C14 H14 0.9300 .
C14 C15 1.387(13) .
C15 H15 0.9300 .
C15 N4 1.350(11) .
C16 H16 0.9300 .
C16 N4 1.351(10) .
Cd1 N2 2.388(6) 5
Cd1 N2 2.388(6) .
Cd1 N3 2.451(7) 5
Cd1 N3 2.451(7) .
Cd1 N4 2.261(7) 4_545
Cd1 N4 2.261(7) 8_455
Cl1 O2 1.344(10) .
Cl1 O2 1.344(10) 2
Cl1 O3 1.446(15) .
Cl1 O3 1.446(15) 2
Cl2 O4 1.408(14) .
Cl2 O5 1.449(15) .
Cl2 O6 1.431(14) .
Cl2 O7 1.461(15) .
N1 N2 1.392(9) .
N4 Cd1 2.261(7) 4

loop_
_geom_hbond_atom_site_label_D
_geom_hbond_atom_site_label_H
_geom_hbond_atom_site_label_A
_geom_hbond_distance_DH
_geom_hbond_distance_HA
_geom_hbond_distance_DA
_geom_hbond_angle_DHA
_geom_hbond_site_symmetry_A
C1 H1 N1 0.93 2.40 3.289(10) 160.3 5
C9 H9 O2 0.93 2.56 3.442(15) 159.0 .
C9 H9 O3 0.93 2.60 3.299(19) 132.0 2
C13 H13 O2 0.93 2.34 3.043(14) 131.8 4_545
C16 H16 O1 0.93 2.43 2.788(10) 102.5 .

loop_
_geom_torsion_atom_site_label_1
_geom_torsion_atom_site_label_2
_geom_torsion_atom_site_label_3
_geom_torsion_atom_site_label_4
_geom_torsion
_geom_torsion_site_symmetry_1
_geom_torsion_site_symmetry_4
C1 C2 C3 C4 -2.2(15) . .
C1 C6 N3 C7 179.6(8) . .
C1 C6 N3 Cd1 3.5(11) . .
C2 C1 C6 C5 -0.1(12) . .
C2 C1 C6 N3 -177.7(7) . .
C2 C3 C4 C5 3.0(15) . .
C3 C4 C5 C6 -2.3(14) . .
C3 C4 C5 C9 -179.5(10) . .
C4 C5 C6 C1 0.8(12) . .
C4 C5 C6 N3 178.5(8) . .
C4 C5 C9 C8 -179.9(9) . .
C5 C6 N3 C7 2.0(11) . .
C5 C6 N3 Cd1 -174.1(6) . .
C6 C1 C2 C3 0.7(13) . .
C6 C5 C9 C8 3.0(15) . .
C7 C8 C9 C5 0.3(16) . .
C7 C10 N2 Cd1 -1.5(11) . .
C7 C10 N2 N1 176.7(8) . .
C7 C10 O1 C11 -175.9(7) . .
C8 C7 C10 N2 -178.1(9) . .
C8 C7 C10 O1 0.5(13) . .
C8 C7 N3 C6 1.5(14) . .
C8 C7 N3 Cd1 178.1(8) . .
C9 C5 C6 C1 178.2(8) . .
C9 C5 C6 N3 -4.2(12) . .
C10 C7 C8 C9 179.9(9) . .
C10 C7 N3 C6 179.0(7) . .
C10 C7 N3 Cd1 -4.4(10) . .
C11 C12 C13 C14 -178.7(9) . .
C11 C12 C16 N4 -179.9(7) . .
C11 N1 N2 C10 0.2(9) . .
C11 N1 N2 Cd1 177.4(7) . .
C12 C11 N1 N2 -178.1(8) . .
C12 C11 O1 C10 176.9(7) . .
C12 C13 C14 C15 -2.3(16) . .
C12 C16 N4 C15 -0.5(12) . .
C12 C16 N4 Cd1 176.0(6) . 4
C13 C12 C16 N4 -0.1(13) . .
C13 C14 C15 N4 1.8(16) . .
C14 C15 N4 C16 -0.4(13) . .
C14 C15 N4 Cd1 -176.5(7) . 4
C16 C12 C13 C14 1.5(14) . .
N1 C11 C12 C13 7.3(15) . .
N1 C11 C12 C16 -172.9(9) . .
N1 C11 O1 C10 -2.9(10) . .
N2 C10 O1 C11 2.9(9) . .
N2 Cd1 N2 C10 -32(40) 5 .
N2 Cd1 N2 N1 150(40) 5 .
N2 Cd1 N3 C6 179.1(7) . .
N2 Cd1 N3 C6 -0.9(7) 5 .
N2 Cd1 N3 C7 2.9(6) . .
N2 Cd1 N3 C7 -177.1(6) 5 .
N3 C7 C8 C9 -2.7(16) . .
N3 C7 C10 N2 4.2(13) . .
N3 C7 C10 O1 -177.2(7) . .
N3 Cd1 N2 C10 179.2(5) 5 .
N3 Cd1 N2 C10 -0.8(5) . .
N3 Cd1 N2 N1 -177.9(9) . .
N3 Cd1 N2 N1 2.1(9) 5 .
N3 Cd1 N3 C6 -44.6(7) 5 .
N3 Cd1 N3 C7 139.2(5) 5 .
N4 Cd1 N2 C10 90.0(6) 8_455 .
N4 Cd1 N2 C10 -90.0(6) 4_545 .
N4 Cd1 N2 N1 92.8(8) 4_545 .
N4 Cd1 N2 N1 -87.2(8) 8_455 .
N4 Cd1 N3 C6 88.8(6) 8_455 .
N4 Cd1 N3 C6 -91.2(6) 4_545 .
N4 Cd1 N3 C7 92.6(6) 4_545 .
N4 Cd1 N3 C7 -87.4(6) 8_455 .
O1 C10 N2 Cd1 179.8(5) . .
O1 C10 N2 N1 -2.0(9) . .
O1 C11 C12 C13 -172.5(8) . .
O1 C11 C12 C16 7.3(12) . .
O1 C11 N1 N2 1.7(10) . .

loop_
_platon_squeeze_void_nr
_platon_squeeze_void_average_x
_platon_squeeze_void_average_y
_platon_squeeze_void_average_z
_platon_squeeze_void_volume
_platon_squeeze_void_count_electrons
_platon_squeeze_void_content
1 -0.076 -0.250 0.174 737 122 ' '
2 -0.075 1.250 0.675 737 122 ' '
